data_7052544
loop_
_publ_author_name
'Yu, Jiangang'
'Hu, Xinquan'
'Zeng, Yanning'
'Zhang, Liping'
'Ni, Caihua'
'Hao, Xiang'
'Sun, Wen-Hua'

_publ_section_title
;
 Synthesis, characterisation and ethylene oligomerization behaviour of
 N-(2-substituted-5,6,7-trihydroquinolin-8-ylidene)arylaminonickel
 dichlorides
;
_journal_issue 1
_journal_name_full 'New Journal of Chemistry'
_journal_page_first 178
_journal_paper_doi 10.1039/c0nj00516a
_journal_volume 35
_journal_year 2011
_chemical_formula_sum 'C27 H30 Cl2 N2 Ni'
_chemical_formula_weight 512.14
_chemical_name_systematic
;
?
;
_space_group_IT_number 61
_symmetry_cell_setting orthorhombic
_symmetry_space_group_name_Hall '-P 2ac 2ab'
_symmetry_space_group_name_H-M 'P b c a'
_atom_sites_solution_hydrogens geom
_atom_sites_solution_primary direct
_atom_sites_solution_secondary difmap
_audit_creation_method SHELXL-97
_cell_angle_alpha 90.00
_cell_angle_beta 90.00
_cell_angle_gamma 90.00
_cell_formula_units_Z 8
_cell_length_a 15.896(3)
_cell_length_b 16.770(3)
_cell_length_c 18.790(4)
_cell_measurement_temperature 293(2)
_cell_measurement_theta_max 27.44
_cell_measurement_theta_min 2.07
_cell_volume 5009.0(17)
_computing_cell_refinement 'Siemens SMART & SAINT'
_computing_data_collection 'Siemens SMART'
_computing_data_reduction 'Siemens XPREP'
_computing_molecular_graphics 'Bruker SHELXTL'
_computing_publication_material 'Bruker SHELXTL'
_computing_structure_refinement 'Siemens SHELXTL'
_computing_structure_solution 'Siemens SHELXTL'
_diffrn_ambient_temperature 293(2)
_diffrn_measured_fraction_theta_full 0.998
_diffrn_measured_fraction_theta_max 0.998
_diffrn_measurement_device_type 'Bruker P4'
_diffrn_measurement_method '\w scans'
_diffrn_radiation_monochromator graphite
_diffrn_radiation_source 'fine-focus sealed tube'
_diffrn_radiation_type MoK\a
_diffrn_radiation_wavelength 0.71073
_diffrn_reflns_av_R_equivalents 0.0906
_diffrn_reflns_av_sigmaI/netI 0.0545
_diffrn_reflns_limit_h_max 20
_diffrn_reflns_limit_h_min -18
_diffrn_reflns_limit_k_max 17
_diffrn_reflns_limit_k_min -21
_diffrn_reflns_limit_l_max 24
_diffrn_reflns_limit_l_min -24
_diffrn_reflns_number 37551
_diffrn_reflns_theta_full 27.44
_diffrn_reflns_theta_max 27.44
_diffrn_reflns_theta_min 2.07
_diffrn_standards_decay_% none
_diffrn_standards_interval_count none
_diffrn_standards_interval_time none
_diffrn_standards_number none
_exptl_absorpt_coefficient_mu 1.005
_exptl_absorpt_correction_T_max 0.9303
_exptl_absorpt_correction_T_min 0.8421
_exptl_absorpt_correction_type empirical
_exptl_absorpt_process_details 'SADABS (Sheldrick, 1996)'
_exptl_crystal_colour yellow
_exptl_crystal_density_diffrn 1.358
_exptl_crystal_density_method 'not measured'
_exptl_crystal_description prism
_exptl_crystal_F_000 2144
_exptl_crystal_size_max 0.21
_exptl_crystal_size_mid 0.17
_exptl_crystal_size_min 0.13
_refine_diff_density_max 0.559
_refine_diff_density_min -0.871
_refine_diff_density_rms 0.131
_refine_ls_extinction_method none
_refine_ls_goodness_of_fit_ref 1.463
_refine_ls_hydrogen_treatment constr
_refine_ls_matrix_type full
_refine_ls_number_parameters 289
_refine_ls_number_reflns 5709
_refine_ls_number_restraints 0
_refine_ls_restrained_S_all 1.463
_refine_ls_R_factor_gt 0.1399
_refine_ls_shift/su_max 0.001
_refine_ls_shift/su_mean 0.000
_refine_ls_structure_factor_coef Fsqd
_refine_ls_weighting_details 'calc w=1/[\s^2^(Fo^2^)+(0.0618P)^2^+29.1503P] where P=(Fo^2^+2Fc^2^)/3'
_refine_ls_weighting_scheme calc
_refine_ls_wR_factor_gt 0.2849
_refine_ls_wR_factor_ref 0.2953
_reflns_number_gt 5276
_reflns_number_total 5709
_reflns_threshold_expression >2sigma(I)
_cod_data_source_file C0NJ00516A.TXT
_cod_data_source_block Ni8
_cod_depositor_comments
;
The following automatic conversions were performed:
'_symmetry_cell_setting' value 'Orthorhombic' changed to 'orthorhombic'
according to '/home/saulius/struct/CIF-dictionaries/cif_core.dic'
dictionary named 'cif_core.dic' version 2.4.1 from 2010-06-29.

Automatic conversion script
Id: cif_fix_enum 1555 2011-01-17 13:19:09Z saulius 
;
_cod_original_cell_volume 5009.0(18)
_cod_original_sg_symbol_H-M Pbca
_cod_database_code 7052544
_refine_ls_r_factor_ref 0.1515

loop_
_symmetry_equiv_pos_as_xyz
'x, y, z'
'-x+1/2, -y, z+1/2'
'-x, y+1/2, -z+1/2'
'x+1/2, -y+1/2, -z'
'-x, -y, -z'
'x-1/2, y, -z-1/2'
'x, -y-1/2, z-1/2'
'-x-1/2, y-1/2, z'

loop_
_atom_site_label
_atom_site_type_symbol
_atom_site_fract_x
_atom_site_fract_y
_atom_site_fract_z
_atom_site_U_iso_or_equiv
_atom_site_adp_type
_atom_site_occupancy
_atom_site_symmetry_multiplicity
_atom_site_calc_flag
_atom_site_refinement_flags
_atom_site_disorder_assembly
_atom_site_disorder_group
Ni1 Ni 0.52392(6) 0.18990(7) 0.39469(5) 0.0360(3) Uani 1 1 d . . .
Cl1 Cl 0.5049(2) 0.1283(2) 0.29245(14) 0.0808(10) Uani 1 1 d . . .
C1 C 0.5517(5) 0.1200(5) 0.5453(4) 0.0396(19) Uani 1 1 d . . .
N1 N 0.5057(4) 0.1671(4) 0.5004(3) 0.0357(14) Uani 1 1 d . . .
N2 N 0.4225(4) 0.2595(4) 0.4102(3) 0.0318(14) Uani 1 1 d . . .
Cl2 Cl 0.64169(13) 0.26121(16) 0.40730(14) 0.0559(7) Uani 1 1 d . . .
C2 C 0.5394(5) 0.1259(6) 0.6191(4) 0.044(2) Uani 1 1 d . . .
H2A H 0.5692 0.0927 0.6497 0.053 Uiso 1 1 calc R . .
C3 C 0.4830(6) 0.1809(6) 0.6467(4) 0.049(2) Uani 1 1 d . . .
H3A H 0.4781 0.1867 0.6957 0.058 Uiso 1 1 calc R . .
C4 C 0.4336(5) 0.2275(5) 0.6016(4) 0.0400(19) Uani 1 1 d . . .
C5 C 0.4481(4) 0.2183(5) 0.5286(4) 0.0321(16) Uani 1 1 d . . .
C6 C 0.3687(6) 0.2846(6) 0.6292(4) 0.048(2) Uani 1 1 d . . .
H6A H 0.3900 0.3097 0.6721 0.057 Uiso 1 1 calc R . .
H6B H 0.3185 0.2550 0.6419 0.057 Uiso 1 1 calc R . .
C7 C 0.3453(6) 0.3492(6) 0.5760(5) 0.052(2) Uani 1 1 d . . .
H7A H 0.3914 0.3868 0.5715 0.062 Uiso 1 1 calc R . .
H7B H 0.2963 0.3780 0.5928 0.062 Uiso 1 1 calc R . .
C8 C 0.3263(5) 0.3120(6) 0.5030(4) 0.044(2) Uani 1 1 d . . .
H8A H 0.2773 0.2777 0.5069 0.053 Uiso 1 1 calc R . .
H8B H 0.3133 0.3539 0.4692 0.053 Uiso 1 1 calc R . .
C9 C 0.3991(4) 0.2643(5) 0.4760(4) 0.0320(16) Uani 1 1 d . . .
C10 C 0.3756(4) 0.3029(5) 0.3565(4) 0.0323(16) Uani 1 1 d . . .
C11 C 0.4072(5) 0.3774(5) 0.3333(4) 0.0336(16) Uani 1 1 d . . .
C12 C 0.3616(5) 0.4199(5) 0.2832(4) 0.0384(18) Uani 1 1 d . . .
H12A H 0.3802 0.4699 0.2686 0.046 Uiso 1 1 calc R . .
C13 C 0.2880(5) 0.3882(5) 0.2545(5) 0.044(2) Uani 1 1 d . . .
H13A H 0.2577 0.4176 0.2212 0.052 Uiso 1 1 calc R . .
C14 C 0.2591(5) 0.3136(5) 0.2749(4) 0.0359(17) Uani 1 1 d . . .
H14A H 0.2107 0.2930 0.2540 0.043 Uiso 1 1 calc R . .
C15 C 0.3019(5) 0.2687(5) 0.3266(4) 0.0338(17) Uani 1 1 d . . .
C16 C 0.6121(5) 0.0623(5) 0.5144(4) 0.0379(18) Uani 1 1 d . . .
C17 C 0.6825(6) 0.0379(6) 0.5535(5) 0.050(2) Uani 1 1 d . . .
H17A H 0.6932 0.0600 0.5979 0.059 Uiso 1 1 calc R . .
C18 C 0.7357(6) -0.0188(6) 0.5257(7) 0.066(3) Uani 1 1 d . . .
H18A H 0.7817 -0.0351 0.5526 0.079 Uiso 1 1 calc R . .
C19 C 0.7232(6) -0.0523(6) 0.4593(6) 0.060(3) Uani 1 1 d . . .
H19A H 0.7610 -0.0892 0.4409 0.071 Uiso 1 1 calc R . .
C20 C 0.6526(6) -0.0294(6) 0.4208(6) 0.054(2) Uani 1 1 d . . .
H20A H 0.6421 -0.0519 0.3765 0.064 Uiso 1 1 calc R . .
C21 C 0.5975(5) 0.0271(5) 0.4486(4) 0.0391(18) Uani 1 1 d . . .
H21A H 0.5501 0.0417 0.4227 0.047 Uiso 1 1 calc R . .
C22 C 0.4864(5) 0.4143(5) 0.3666(5) 0.0424(19) Uani 1 1 d . . .
H22A H 0.5087 0.3767 0.4018 0.051 Uiso 1 1 calc R . .
C23 C 0.4647(6) 0.4923(7) 0.4050(6) 0.065(3) Uani 1 1 d . . .
H23A H 0.4221 0.4824 0.4401 0.098 Uiso 1 1 calc R . .
H23B H 0.4443 0.5305 0.3711 0.098 Uiso 1 1 calc R . .
H23C H 0.5142 0.5129 0.4278 0.098 Uiso 1 1 calc R . .
C24 C 0.5553(5) 0.4300(6) 0.3107(5) 0.052(2) Uani 1 1 d . . .
H24A H 0.6039 0.4524 0.3336 0.079 Uiso 1 1 calc R . .
H24B H 0.5346 0.4667 0.2756 0.079 Uiso 1 1 calc R . .
H24C H 0.5705 0.3807 0.2880 0.079 Uiso 1 1 calc R . .
C25 C 0.2655(5) 0.1886(5) 0.3498(4) 0.0396(18) Uani 1 1 d . . .
H25A H 0.3011 0.1674 0.3880 0.048 Uiso 1 1 calc R . .
C26 C 0.2647(6) 0.1275(6) 0.2886(5) 0.056(2) Uani 1 1 d . . .
H26A H 0.3208 0.1207 0.2708 0.083 Uiso 1 1 calc R . .
H26B H 0.2289 0.1465 0.2511 0.083 Uiso 1 1 calc R . .
H26C H 0.2438 0.0774 0.3058 0.083 Uiso 1 1 calc R . .
C27 C 0.1755(5) 0.2001(6) 0.3801(5) 0.052(2) Uani 1 1 d . . .
H27A H 0.1770 0.2385 0.4180 0.077 Uiso 1 1 calc R . .
H27B H 0.1550 0.1501 0.3979 0.077 Uiso 1 1 calc R . .
H27C H 0.1390 0.2189 0.3430 0.077 Uiso 1 1 calc R . .

loop_
_atom_site_aniso_label
_atom_site_aniso_U_11
_atom_site_aniso_U_22
_atom_site_aniso_U_33
_atom_site_aniso_U_23
_atom_site_aniso_U_13
_atom_site_aniso_U_12
Ni1 0.0246(5) 0.0539(7) 0.0294(5) 0.0023(4) -0.0006(4) 0.0034(4)
Cl1 0.0811(19) 0.113(2) 0.0489(14) -0.0337(15) -0.0243(13) 0.0422(18)
C1 0.028(4) 0.055(5) 0.036(4) 0.007(4) -0.005(3) -0.010(4)
N1 0.027(3) 0.048(4) 0.032(3) 0.001(3) -0.002(2) -0.003(3)
N2 0.026(3) 0.040(4) 0.030(3) 0.002(3) -0.005(2) 0.002(3)
Cl2 0.0273(9) 0.0729(16) 0.0674(15) 0.0201(12) -0.0050(9) -0.0068(10)
C2 0.038(4) 0.059(6) 0.036(4) 0.009(4) -0.006(3) -0.005(4)
C3 0.050(5) 0.071(6) 0.025(4) 0.000(4) -0.004(3) -0.014(5)
C4 0.036(4) 0.058(5) 0.026(4) -0.001(4) 0.003(3) -0.012(4)
C5 0.022(3) 0.038(4) 0.036(4) 0.005(3) 0.000(3) -0.014(3)
C6 0.042(5) 0.069(6) 0.032(4) -0.008(4) 0.004(3) -0.003(4)
C7 0.049(5) 0.057(6) 0.050(5) -0.007(4) 0.011(4) 0.000(5)
C8 0.041(4) 0.054(5) 0.037(4) 0.009(4) 0.008(3) 0.001(4)
C9 0.026(3) 0.038(4) 0.032(4) 0.000(3) 0.003(3) -0.006(3)
C10 0.020(3) 0.044(5) 0.033(4) -0.003(3) 0.001(3) 0.004(3)
C11 0.031(4) 0.041(5) 0.029(4) -0.002(3) 0.001(3) 0.000(3)
C12 0.027(4) 0.048(5) 0.040(4) 0.008(4) 0.004(3) 0.000(3)
C13 0.034(4) 0.058(6) 0.039(4) 0.007(4) -0.001(3) 0.007(4)
C14 0.026(3) 0.047(5) 0.035(4) 0.001(3) -0.007(3) 0.002(3)
C15 0.028(4) 0.042(5) 0.032(4) 0.000(3) 0.006(3) 0.001(3)
C16 0.029(4) 0.046(5) 0.039(4) 0.015(4) 0.003(3) 0.001(3)
C17 0.048(5) 0.052(6) 0.049(5) 0.008(4) -0.012(4) 0.000(4)
C18 0.043(5) 0.056(7) 0.100(9) 0.032(6) -0.009(5) 0.014(5)
C19 0.044(5) 0.047(6) 0.088(8) 0.000(5) 0.008(5) 0.005(4)
C20 0.050(5) 0.055(6) 0.055(6) 0.005(4) 0.011(4) -0.005(5)
C21 0.037(4) 0.040(5) 0.040(4) 0.008(4) 0.003(3) 0.004(4)
C22 0.027(4) 0.053(5) 0.047(5) -0.001(4) 0.003(3) -0.006(4)
C23 0.052(6) 0.072(7) 0.071(7) -0.028(6) 0.002(5) -0.011(5)
C24 0.030(4) 0.081(7) 0.045(5) 0.005(5) 0.000(4) -0.009(4)
C25 0.028(4) 0.050(5) 0.041(4) 0.006(4) -0.003(3) 0.000(4)
C26 0.058(6) 0.049(6) 0.060(6) -0.007(5) 0.001(5) -0.008(5)
C27 0.036(4) 0.053(6) 0.066(6) 0.012(5) 0.002(4) -0.005(4)

loop_
_atom_type_symbol
_atom_type_description
_atom_type_scat_dispersion_real
_atom_type_scat_dispersion_imag
_atom_type_scat_source
C C 0.0033 0.0016 'International Tables Vol C Tables 4.2.6.8 and 6.1.1.4'
H H 0.0000 0.0000 'International Tables Vol C Tables 4.2.6.8 and 6.1.1.4'
N N 0.0061 0.0033 'International Tables Vol C Tables 4.2.6.8 and 6.1.1.4'
Cl Cl 0.1484 0.1585 'International Tables Vol C Tables 4.2.6.8 and 6.1.1.4'
Ni Ni 0.3393 1.1124 'International Tables Vol C Tables 4.2.6.8 and 6.1.1.4'

loop_
_geom_angle_atom_site_label_1
_geom_angle_atom_site_label_2
_geom_angle_atom_site_label_3
_geom_angle
_geom_angle_site_symmetry_1
_geom_angle_site_symmetry_3
_geom_angle_publ_flag
N2 Ni1 N1 81.6(3) . . ?
N2 Ni1 Cl1 106.79(19) . . ?
N1 Ni1 Cl1 137.8(2) . . ?
N2 Ni1 Cl2 110.2(2) . . ?
N1 Ni1 Cl2 96.68(19) . . ?
Cl1 Ni1 Cl2 117.29(13) . . ?
N1 C1 C2 119.6(8) . . ?
N1 C1 C16 118.9(7) . . ?
C2 C1 C16 121.5(8) . . ?
C5 N1 C1 118.9(7) . . ?
C5 N1 Ni1 110.8(5) . . ?
C1 N1 Ni1 129.2(5) . . ?
C9 N2 C10 119.1(6) . . ?
C9 N2 Ni1 113.9(5) . . ?
C10 N2 Ni1 127.0(5) . . ?
C3 C2 C1 120.4(8) . . ?
C3 C2 H2A 119.8 . . ?
C1 C2 H2A 119.8 . . ?
C2 C3 C4 120.7(7) . . ?
C2 C3 H3A 119.7 . . ?
C4 C3 H3A 119.7 . . ?
C3 C4 C5 116.1(8) . . ?
C3 C4 C6 122.4(7) . . ?
C5 C4 C6 121.5(8) . . ?
N1 C5 C4 124.2(7) . . ?
N1 C5 C9 115.1(6) . . ?
C4 C5 C9 120.7(7) . . ?
C4 C6 C7 113.3(7) . . ?
C4 C6 H6A 108.9 . . ?
C7 C6 H6A 108.9 . . ?
C4 C6 H6B 108.9 . . ?
C7 C6 H6B 108.9 . . ?
H6A C6 H6B 107.7 . . ?
C6 C7 C8 110.2(8) . . ?
C6 C7 H7A 109.6 . . ?
C8 C7 H7A 109.6 . . ?
C6 C7 H7B 109.6 . . ?
C8 C7 H7B 109.6 . . ?
H7A C7 H7B 108.1 . . ?
C9 C8 C7 111.5(7) . . ?
C9 C8 H8A 109.3 . . ?
C7 C8 H8A 109.3 . . ?
C9 C8 H8B 109.3 . . ?
C7 C8 H8B 109.3 . . ?
H8A C8 H8B 108.0 . . ?
N2 C9 C5 117.1(7) . . ?
N2 C9 C8 125.5(7) . . ?
C5 C9 C8 117.5(6) . . ?
C11 C10 C15 121.8(7) . . ?
C11 C10 N2 118.3(6) . . ?
C15 C10 N2 119.8(7) . . ?
C12 C11 C10 118.5(7) . . ?
C12 C11 C22 120.0(7) . . ?
C10 C11 C22 121.4(7) . . ?
C11 C12 C13 120.4(8) . . ?
C11 C12 H12A 119.8 . . ?
C13 C12 H12A 119.8 . . ?
C14 C13 C12 121.0(8) . . ?
C14 C13 H13A 119.5 . . ?
C12 C13 H13A 119.5 . . ?
C13 C14 C15 121.0(7) . . ?
C13 C14 H14A 119.5 . . ?
C15 C14 H14A 119.5 . . ?
C14 C15 C10 117.2(7) . . ?
C14 C15 C25 119.1(7) . . ?
C10 C15 C25 123.7(7) . . ?
C21 C16 C17 118.5(8) . . ?
C21 C16 C1 121.1(7) . . ?
C17 C16 C1 120.3(8) . . ?
C18 C17 C16 119.7(9) . . ?
C18 C17 H17A 120.2 . . ?
C16 C17 H17A 120.2 . . ?
C17 C18 C19 122.4(9) . . ?
C17 C18 H18A 118.8 . . ?
C19 C18 H18A 118.8 . . ?
C18 C19 C20 118.2(10) . . ?
C18 C19 H19A 120.9 . . ?
C20 C19 H19A 120.9 . . ?
C19 C20 C21 120.0(10) . . ?
C19 C20 H20A 120.0 . . ?
C21 C20 H20A 120.0 . . ?
C16 C21 C20 121.2(8) . . ?
C16 C21 H21A 119.4 . . ?
C20 C21 H21A 119.4 . . ?
C23 C22 C11 110.5(7) . . ?
C23 C22 C24 109.5(8) . . ?
C11 C22 C24 112.0(7) . . ?
C23 C22 H22A 108.2 . . ?
C11 C22 H22A 108.2 . . ?
C24 C22 H22A 108.2 . . ?
C22 C23 H23A 109.5 . . ?
C22 C23 H23B 109.5 . . ?
H23A C23 H23B 109.5 . . ?
C22 C23 H23C 109.5 . . ?
H23A C23 H23C 109.5 . . ?
H23B C23 H23C 109.5 . . ?
C22 C24 H24A 109.5 . . ?
C22 C24 H24B 109.5 . . ?
H24A C24 H24B 109.5 . . ?
C22 C24 H24C 109.5 . . ?
H24A C24 H24C 109.5 . . ?
H24B C24 H24C 109.5 . . ?
C15 C25 C26 112.0(7) . . ?
C15 C25 C27 110.2(7) . . ?
C26 C25 C27 110.4(7) . . ?
C15 C25 H25A 108.1 . . ?
C26 C25 H25A 108.1 . . ?
C27 C25 H25A 108.1 . . ?
C25 C26 H26A 109.5 . . ?
C25 C26 H26B 109.5 . . ?
H26A C26 H26B 109.5 . . ?
C25 C26 H26C 109.5 . . ?
H26A C26 H26C 109.5 . . ?
H26B C26 H26C 109.5 . . ?
C25 C27 H27A 109.5 . . ?
C25 C27 H27B 109.5 . . ?
H27A C27 H27B 109.5 . . ?
C25 C27 H27C 109.5 . . ?
H27A C27 H27C 109.5 . . ?
H27B C27 H27C 109.5 . . ?

loop_
_geom_bond_atom_site_label_1
_geom_bond_atom_site_label_2
_geom_bond_distance
_geom_bond_site_symmetry_2
_geom_bond_publ_flag
Ni1 N2 2.012(6) . ?
Ni1 N1 2.044(6) . ?
Ni1 Cl1 2.202(3) . ?
Ni1 Cl2 2.234(2) . ?
C1 N1 1.367(10) . ?
C1 C2 1.404(11) . ?
C1 C16 1.483(12) . ?
N1 C5 1.362(10) . ?
N2 C9 1.293(9) . ?
N2 C10 1.451(9) . ?
C2 C3 1.386(13) . ?
C2 H2A 0.9300 . ?
C3 C4 1.395(12) . ?
C3 H3A 0.9300 . ?
C4 C5 1.400(10) . ?
C4 C6 1.499(12) . ?
C5 C9 1.477(10) . ?
C6 C7 1.521(13) . ?
C6 H6A 0.9700 . ?
C6 H6B 0.9700 . ?
C7 C8 1.537(12) . ?
C7 H7A 0.9700 . ?
C7 H7B 0.9700 . ?
C8 C9 1.495(11) . ?
C8 H8A 0.9700 . ?
C8 H8B 0.9700 . ?
C10 C11 1.417(11) . ?
C10 C15 1.420(10) . ?
C11 C12 1.385(11) . ?
C11 C22 1.535(11) . ?
C12 C13 1.393(11) . ?
C12 H12A 0.9300 . ?
C13 C14 1.386(12) . ?
C13 H13A 0.9300 . ?
C14 C15 1.405(10) . ?
C14 H14A 0.9300 . ?
C15 C25 1.527(11) . ?
C16 C21 1.389(12) . ?
C16 C17 1.398(11) . ?
C17 C18 1.375(14) . ?
C17 H17A 0.9300 . ?
C18 C19 1.383(16) . ?
C18 H18A 0.9300 . ?
C19 C20 1.389(14) . ?
C19 H19A 0.9300 . ?
C20 C21 1.392(12) . ?
C20 H20A 0.9300 . ?
C21 H21A 0.9300 . ?
C22 C23 1.534(13) . ?
C22 C24 1.540(11) . ?
C22 H22A 0.9800 . ?
C23 H23A 0.9600 . ?
C23 H23B 0.9600 . ?
C23 H23C 0.9600 . ?
C24 H24A 0.9600 . ?
C24 H24B 0.9600 . ?
C24 H24C 0.9600 . ?
C25 C26 1.540(12) . ?
C25 C27 1.551(11) . ?
C25 H25A 0.9800 . ?
C26 H26A 0.9600 . ?
C26 H26B 0.9600 . ?
C26 H26C 0.9600 . ?
C27 H27A 0.9600 . ?
C27 H27B 0.9600 . ?
C27 H27C 0.9600 . ?

loop_
_geom_torsion_atom_site_label_1
_geom_torsion_atom_site_label_2
_geom_torsion_atom_site_label_3
_geom_torsion_atom_site_label_4
_geom_torsion
_geom_torsion_site_symmetry_1
_geom_torsion_site_symmetry_2
_geom_torsion_site_symmetry_3
_geom_torsion_site_symmetry_4
_geom_torsion_publ_flag
C2 C1 N1 C5 -0.6(11) . . . . ?
C16 C1 N1 C5 177.9(7) . . . . ?
C2 C1 N1 Ni1 166.2(6) . . . . ?
C16 C1 N1 Ni1 -15.3(11) . . . . ?
N2 Ni1 N1 C5 -10.8(5) . . . . ?
Cl1 Ni1 N1 C5 -116.5(5) . . . . ?
Cl2 Ni1 N1 C5 98.8(5) . . . . ?
N2 Ni1 N1 C1 -178.4(7) . . . . ?
Cl1 Ni1 N1 C1 75.9(7) . . . . ?
Cl2 Ni1 N1 C1 -68.8(7) . . . . ?
N1 Ni1 N2 C9 6.3(5) . . . . ?
Cl1 Ni1 N2 C9 143.8(5) . . . . ?
Cl2 Ni1 N2 C9 -87.7(5) . . . . ?
N1 Ni1 N2 C10 -173.8(6) . . . . ?
Cl1 Ni1 N2 C10 -36.3(6) . . . . ?
Cl2 Ni1 N2 C10 92.1(6) . . . . ?
N1 C1 C2 C3 -2.1(12) . . . . ?
C16 C1 C2 C3 179.4(8) . . . . ?
C1 C2 C3 C4 4.2(13) . . . . ?
C2 C3 C4 C5 -3.4(12) . . . . ?
C2 C3 C4 C6 176.8(8) . . . . ?
C1 N1 C5 C4 1.3(11) . . . . ?
Ni1 N1 C5 C4 -167.8(6) . . . . ?
C1 N1 C5 C9 -177.6(6) . . . . ?
Ni1 N1 C5 C9 13.3(7) . . . . ?
C3 C4 C5 N1 0.7(12) . . . . ?
C6 C4 C5 N1 -179.5(7) . . . . ?
C3 C4 C5 C9 179.6(7) . . . . ?
C6 C4 C5 C9 -0.6(11) . . . . ?
C3 C4 C6 C7 159.1(8) . . . . ?
C5 C4 C6 C7 -20.6(11) . . . . ?
C4 C6 C7 C8 48.7(10) . . . . ?
C6 C7 C8 C9 -57.1(10) . . . . ?
C10 N2 C9 C5 179.3(6) . . . . ?
Ni1 N2 C9 C5 -0.9(8) . . . . ?
C10 N2 C9 C8 -0.2(12) . . . . ?
Ni1 N2 C9 C8 179.6(6) . . . . ?
N1 C5 C9 N2 -8.7(10) . . . . ?
C4 C5 C9 N2 172.3(7) . . . . ?
N1 C5 C9 C8 170.8(7) . . . . ?
C4 C5 C9 C8 -8.1(11) . . . . ?
C7 C8 C9 N2 -143.4(8) . . . . ?
C7 C8 C9 C5 37.1(10) . . . . ?
C9 N2 C10 C11 98.3(8) . . . . ?
Ni1 N2 C10 C11 -81.6(8) . . . . ?
C9 N2 C10 C15 -84.3(9) . . . . ?
Ni1 N2 C10 C15 95.8(7) . . . . ?
C15 C10 C11 C12 4.1(11) . . . . ?
N2 C10 C11 C12 -178.5(7) . . . . ?
C15 C10 C11 C22 179.4(7) . . . . ?
N2 C10 C11 C22 -3.3(10) . . . . ?
C10 C11 C12 C13 -2.4(12) . . . . ?
C22 C11 C12 C13 -177.7(7) . . . . ?
C11 C12 C13 C14 -0.5(13) . . . . ?
C12 C13 C14 C15 1.9(12) . . . . ?
C13 C14 C15 C10 -0.2(11) . . . . ?
C13 C14 C15 C25 177.1(7) . . . . ?
C11 C10 C15 C14 -2.8(11) . . . . ?
N2 C10 C15 C14 179.9(6) . . . . ?
C11 C10 C15 C25 -180.0(7) . . . . ?
N2 C10 C15 C25 2.7(11) . . . . ?
N1 C1 C16 C21 -30.9(11) . . . . ?
C2 C1 C16 C21 147.5(8) . . . . ?
N1 C1 C16 C17 153.4(8) . . . . ?
C2 C1 C16 C17 -28.1(12) . . . . ?
C21 C16 C17 C18 0.9(13) . . . . ?
C1 C16 C17 C18 176.6(8) . . . . ?
C16 C17 C18 C19 1.1(15) . . . . ?
C17 C18 C19 C20 -2.2(16) . . . . ?
C18 C19 C20 C21 1.3(14) . . . . ?
C17 C16 C21 C20 -1.8(12) . . . . ?
C1 C16 C21 C20 -177.5(8) . . . . ?
C19 C20 C21 C16 0.7(13) . . . . ?
C12 C11 C22 C23 59.5(10) . . . . ?
C10 C11 C22 C23 -115.7(9) . . . . ?
C12 C11 C22 C24 -62.9(10) . . . . ?
C10 C11 C22 C24 121.9(8) . . . . ?
C14 C15 C25 C26 64.8(9) . . . . ?
C10 C15 C25 C26 -118.1(8) . . . . ?
C14 C15 C25 C27 -58.5(10) . . . . ?
C10 C15 C25 C27 118.6(8) . . . . ?
